data_4334035
loop_
_publ_author_name
'Roberto Fern\'andez de Luis'
'M. Karmele Urtiaga'
'Jos\'e L. Mesa'
'Edurne S. Larrea'
'Marta Iglesias'
'Te\'ofilo Rojo'
'Mar\'ia I. Arriortua'

_publ_contact_author_address
;   Facultad de Ciencia y Tecnolog\'ia
   Dpto. de Mineralog\'ia y Petrolog\'ia 
   Universidad del Pa\'is Vasco
   Apartado 644
   48080 Bilbao
   Spain
;
_publ_contact_author_email maribel.arriortua@ehu.es
_publ_contact_author_fax '34 4 4648500'
_publ_contact_author_name 'Dra. Mar\'ia Isabel Arriortua'
_publ_contact_author_phone '34 4 6015372'
_publ_section_title
;
 Thermal Response, Catalytic Activity, and Color Change of the First
 Hybrid Vanadate Containing Bpe Guest Molecules
;
_journal_name_full 'Inorganic Chemistry'
_journal_page_first 2615
_journal_page_last 2626
_journal_paper_doi 10.1021/ic302662x
_journal_volume 52
_journal_year 2013
_chemical_formula_sum 'C36 H42 Co2 N6 O18 V4'
_chemical_formula_weight 1168.38
_chemical_name_systematic
;
 ?
;
_space_group_IT_number 2
_symmetry_cell_setting triclinic
_symmetry_space_group_name_Hall '-P 1'
_symmetry_space_group_name_H-M 'P -1'
_atom_sites_solution_hydrogens geom
_atom_sites_solution_primary direct
_atom_sites_solution_secondary difmap
_audit_conform_dict_location ftp://ftp.iucr.org/pub/cif_core.dic
_audit_conform_dict_name cif_core.dic
_audit_conform_dict_version 2.3
_audit_creation_date 2012-02-07T13:25:32-00:00
_audit_creation_method 'WinGX routine CIF_UPDATE'
_cell_angle_alpha 96.8030(10)
_cell_angle_beta 105.710(2)
_cell_angle_gamma 99.225(2)
_cell_formula_units_Z 1
_cell_length_a 7.7745(2)
_cell_length_b 11.46350(10)
_cell_length_c 13.5377(2)
_cell_measurement_reflns_used 17697
_cell_measurement_temperature 293(2)
_cell_measurement_theta_max 32.3781
_cell_measurement_theta_min 2.7539
_cell_volume 1129.67(4)
_computing_cell_refinement
;
        CrysAlis RED, Oxford Diffraction Ltd.,
        Version 1.171.32.15 (release 10-01-2008 CrysAlis171 .NET)
        (compiled Jan 10 2008,16:37:18)
;
_computing_data_collection
;
        CrysAlis CCD, Oxford Diffraction Ltd.,
        Version 1.171.32.15 (release 10-01-2008 CrysAlis171 .NET)
        (compiled Jan 10 2008,16:37:18)
;
_computing_data_reduction
;
        CrysAlis RED, Oxford Diffraction Ltd.,
        Version 1.171.32.15 (release 10-01-2008 CrysAlis171 .NET)
        (compiled Jan 10 2008,16:37:18)
;
_computing_structure_refinement 'SHELXL-97 (Sheldrick, 1997)'
_diffrn_ambient_temperature 293(2)
_diffrn_detector_area_resol_mean 8.3504
_diffrn_measured_fraction_theta_full 0.923
_diffrn_measured_fraction_theta_max 0.923
_diffrn_orient_matrix_UB_11 -0.0904343484
_diffrn_orient_matrix_UB_12 0.0099949731
_diffrn_orient_matrix_UB_13 -0.011223776
_diffrn_orient_matrix_UB_21 0.0342517762
_diffrn_orient_matrix_UB_22 0.062156795
_diffrn_orient_matrix_UB_23 0.018889343
_diffrn_orient_matrix_UB_31 0.0016154715
_diffrn_orient_matrix_UB_32 0.0091110154
_diffrn_orient_matrix_UB_33 -0.0506542102
_diffrn_radiation_monochromator graphite
_diffrn_radiation_type MoK\a
_diffrn_radiation_wavelength 0.71073
_diffrn_reflns_av_R_equivalents 0.0386
_diffrn_reflns_av_unetI/netI 0.0304
_diffrn_reflns_limit_h_max 11
_diffrn_reflns_limit_h_min -11
_diffrn_reflns_limit_k_max 16
_diffrn_reflns_limit_k_min -17
_diffrn_reflns_limit_l_max 20
_diffrn_reflns_limit_l_min -19
_diffrn_reflns_number 33349
_diffrn_reflns_theta_full 32.43
_diffrn_reflns_theta_max 32.43
_diffrn_reflns_theta_min 2.76
_exptl_absorpt_coefficient_mu 1.59
_exptl_absorpt_correction_T_max 0.79
_exptl_absorpt_correction_T_min 0.452
_exptl_absorpt_correction_type analytical
_exptl_absorpt_process_details
;
        CrysAlis RED, Oxford Diffraction Ltd.,
        Version 1.171.32.15 (release 10-01-2008 CrysAlis171 .NET)
        (compiled Jan 10 2008,16:37:18)
Analytical numeric absorption correction using a multifaceted crystal
                        model based on expressions derived by R.C. Clark & J.S.
        (Clark, R. C. & Reid, J. S. (1995). Acta Cryst. A51, 887-897)
;
_exptl_crystal_density_diffrn 1.717
_exptl_crystal_F_000 590
_exptl_crystal_size_max 0.8316
_exptl_crystal_size_mid 0.3091
_exptl_crystal_size_min 0.1764
_refine_diff_density_max 1.286
_refine_diff_density_min -0.382
_refine_diff_density_rms 0.105
_refine_ls_extinction_method none
_refine_ls_goodness_of_fit_ref 1.02
_refine_ls_hydrogen_treatment mixed
_refine_ls_matrix_type full
_refine_ls_number_parameters 317
_refine_ls_number_reflns 7514
_refine_ls_number_restraints 18
_refine_ls_restrained_S_all 1.02
_refine_ls_R_factor_all 0.0452
_refine_ls_R_factor_gt 0.0325
_refine_ls_shift/su_max 0
_refine_ls_shift/su_mean 0
_refine_ls_structure_factor_coef Fsqd
_refine_ls_weighting_details 'calc w=1/[\s^2^(Fo^2^)+(0.0558P)^2^+0.0000P] where P=(Fo^2^+2Fc^2^)/3'
_refine_ls_weighting_scheme calc
_refine_ls_wR_factor_gt 0.082
_refine_ls_wR_factor_ref 0.0863
_reflns_number_gt 5961
_reflns_number_total 7514
_reflns_threshold_expression >2sigma(I)
_cod_data_source_file ic302662x_si_003.cif
_cod_data_source_block CoBpeBpe
_cod_original_cell_volume 1129.67(3)
_cod_database_code 4334035

loop_
_symmetry_equiv_pos_as_xyz
'x, y, z'
'-x, -y, -z'

loop_
_atom_site_label
_atom_site_type_symbol
_atom_site_fract_x
_atom_site_fract_y
_atom_site_fract_z
_atom_site_U_iso_or_equiv
_atom_site_adp_type
_atom_site_occupancy
_atom_site_symmetry_multiplicity
_atom_site_calc_flag
_atom_site_refinement_flags
_atom_site_disorder_assembly
_atom_site_disorder_group
N1 N 0.0244(2) -0.00610(12) 0.15741(10) 0.0217(3) Uani 1 1 d . . .
C1 C -0.0361(3) 0.07378(17) 0.21265(14) 0.0334(4) Uani 1 1 d . . .
H1 H -0.0781 0.1361 0.1816 0.04 Uiso 1 1 calc R . .
C2 C -0.0393(3) 0.06843(19) 0.31310(14) 0.0384(5) Uani 1 1 d . . .
H2 H -0.082 0.1264 0.3487 0.046 Uiso 1 1 calc R . .
C3 C 0.0219(3) -0.02451(18) 0.36118(13) 0.0307(4) Uani 1 1 d . . .
C4 C 0.0853(3) -0.10696(17) 0.30377(13) 0.0306(4) Uani 1 1 d . . .
H4 H 0.1271 -0.1707 0.3324 0.037 Uiso 1 1 calc R . .
C5 C 0.0858(2) -0.09375(15) 0.20336(12) 0.0241(3) Uani 1 1 d . . .
H5 H 0.1313 -0.1488 0.1665 0.029 Uiso 1 1 calc R . .
C6 C 0.0202(3) -0.0382(2) 0.46695(14) 0.0399(5) Uani 1 1 d . . .
H6 H 0.0508 -0.1077 0.4895 0.048 Uiso 1 1 calc R . .
N2 N 0.5014(3) 0.10679(17) 0.35411(16) 0.0470(5) Uani 1 1 d . . .
C7 C 0.5455(4) 0.1544(2) 0.4541(2) 0.0567(7) Uani 1 1 d . . .
H7 H 0.5852 0.1063 0.5028 0.068 Uiso 1 1 calc R . .
C8 C 0.5367(4) 0.2697(2) 0.49073(16) 0.0524(7) Uani 1 1 d . . .
H8 H 0.5687 0.2971 0.562 0.063 Uiso 1 1 calc R . .
C9 C 0.4796(3) 0.34500(17) 0.42058(14) 0.0321(4) Uani 1 1 d . . .
C10 C 0.4330(3) 0.2952(2) 0.31605(15) 0.0408(5) Uani 1 1 d . . .
H10 H 0.3934 0.3411 0.2654 0.049 Uiso 1 1 calc R . .
C11 C 0.4450(3) 0.1782(2) 0.28670(17) 0.0455(5) Uani 1 1 d . . .
H11 H 0.4118 0.1475 0.216 0.055 Uiso 1 1 calc R . .
C12 C 0.4708(2) 0.46924(15) 0.45099(12) 0.0342(4) Uani 1 1 d . . .
H12 H 0.4205 0.5098 0.3982 0.041 Uiso 1 1 calc R . .
N3A N 0.3239(2) 0.50235(15) -0.14954(12) 0.0190(4) Uani 0.775(5) 1 d PRD A 1
C13A C 0.2909(2) 0.41293(15) -0.23002(12) 0.0291(3) Uani 0.775(5) 1 d PRD A 1
H13A H 0.3367 0.3443 -0.2173 0.035 Uiso 0.775(5) 1 d PR A 1
C14A C 0.1926(4) 0.4193(3) -0.3322(2) 0.0291(3) Uani 0.775(5) 1 d PD A 1
H14A H 0.1805 0.358 -0.3866 0.035 Uiso 0.775(5) 1 calc PR A 1
C15A C 0.1132(4) 0.5184(3) -0.35140(19) 0.0291(3) Uani 0.775(5) 1 d PD A 1
C16A C 0.1409(4) 0.6063(3) -0.2655(2) 0.0291(3) Uani 0.775(5) 1 d PD A 1
H16A H 0.0864 0.6725 -0.2734 0.035 Uiso 0.775(5) 1 calc PR A 1
C17A C 0.2485(5) 0.5964(3) -0.1685(2) 0.0291(3) Uani 0.775(5) 1 d PD A 1
H17A H 0.2692 0.659 -0.1136 0.035 Uiso 0.775(5) 1 calc PR A 1
N3B N 0.3335(13) 0.4897(9) -0.1597(7) 0.0190(4) Uani 0.225(5) 1 d PD A 2
C13B C 0.3148(14) 0.3982(9) -0.2284(7) 0.0336(13) Uani 0.225(5) 1 d PD A 2
H13B H 0.3832 0.3406 -0.2091 0.04 Uiso 0.225(5) 1 calc PR A 2
C14B C 0.2035(14) 0.3790(10) -0.3266(7) 0.0336(13) Uani 0.225(5) 1 d PD A 2
H14B H 0.1796 0.305 -0.3695 0.04 Uiso 0.225(5) 1 calc PR A 2
C15B C 0.1252(13) 0.4729(10) -0.3623(6) 0.0336(13) Uani 0.225(5) 1 d PD A 2
C16B C 0.1351(13) 0.5699(9) -0.2931(7) 0.0336(13) Uani 0.225(5) 1 d PD A 2
H16B H 0.077 0.6315 -0.3144 0.04 Uiso 0.225(5) 1 calc PR A 2
C17B C 0.2363(18) 0.5775(11) -0.1862(8) 0.0336(13) Uani 0.225(5) 1 d PD A 2
H17B H 0.2363 0.6403 -0.1359 0.04 Uiso 0.225(5) 1 calc PR A 2
C18A C 0.0063(3) 0.5330(2) -0.45466(17) 0.0291(3) Uani 0.775(5) 1 d P . 1
H18A H -0.0591 0.5943 -0.4573 0.035 Uiso 0.775(5) 1 calc PR A 1
C18B C 0.0275(12) 0.4643(9) -0.4767(6) 0.0336(13) Uani 0.225(5) 1 d P . 2
H18B H 0.0085 0.3888 -0.5164 0.04 Uiso 0.225(5) 1 calc PR A 2
Co1 Co 0.5 0.5 0 0.01350(6) Uani 1 2 d S . .
Co2 Co 0 0 0 0.01331(6) Uani 1 2 d S . .
O1 O 0.34591(16) 0.59634(10) 0.06739(9) 0.0227(2) Uani 1 1 d . A .
O2 O 0.34944(15) 0.33652(10) 0.01021(9) 0.0199(2) Uani 1 1 d . A .
O3 O -0.00154(16) 0.36742(11) -0.08305(9) 0.0234(2) Uani 1 1 d . . .
O4 O 0.06195(17) 0.18436(10) 0.03318(9) 0.0241(2) Uani 1 1 d . A .
O5 O 0.15265(17) 0.42152(10) 0.14120(8) 0.0222(2) Uani 1 1 d . A .
O6 O 0.30457(18) 0.65558(11) 0.25644(9) 0.0296(3) Uani 1 1 d . . .
O7 O 0.27553(19) 0.00080(15) 0.02469(12) 0.0323(3) Uani 1 1 d . . .
V1 V 0.14243(3) 0.32339(2) 0.025226(19) 0.01429(6) Uani 1 1 d . . .
V2 V 0.20555(3) 0.58047(2) 0.139561(18) 0.01411(6) Uani 1 1 d . . .
O1W O 0.5301(2) 0.86097(14) 0.07546(15) 0.0406(4) Uani 1 1 d D . .
O2W O 0.5626(3) 0.87488(17) 0.28218(16) 0.0531(4) Uani 1 1 d D . .
HW4 H 0.553(4) 0.9383(19) 0.310(2) 0.048(8) Uiso 1 1 d D . .
HW1 H 0.544(5) 0.798(2) 0.054(3) 0.087(12) Uiso 1 1 d D . .
HW2 H 0.551(5) 0.870(3) 0.1371(15) 0.092(13) Uiso 1 1 d D . .
HW3 H 0.492(4) 0.820(2) 0.288(3) 0.078(11) Uiso 1 1 d D . .
HW5 H 0.309(4) -0.058(3) 0.024(2) 0.057(9) Uiso 1 1 d . . .
HW6 H 0.330(4) 0.045(3) -0.006(2) 0.055(8) Uiso 1 1 d . . .

loop_
_atom_site_aniso_label
_atom_site_aniso_U_11
_atom_site_aniso_U_22
_atom_site_aniso_U_33
_atom_site_aniso_U_23
_atom_site_aniso_U_13
_atom_site_aniso_U_12
N1 0.0307(7) 0.0198(6) 0.0172(6) 0.0042(5) 0.0108(5) 0.0055(5)
C1 0.0592(13) 0.0289(9) 0.0232(8) 0.0106(7) 0.0207(8) 0.0215(9)
C2 0.0674(14) 0.0374(10) 0.0245(8) 0.0090(8) 0.0262(9) 0.0265(10)
C3 0.0440(11) 0.0350(10) 0.0185(7) 0.0089(7) 0.0140(7) 0.0116(8)
C4 0.0454(11) 0.0302(9) 0.0191(7) 0.0087(7) 0.0088(7) 0.0134(8)
C5 0.0340(9) 0.0226(8) 0.0173(7) 0.0026(6) 0.0082(6) 0.0100(7)
C6 0.0638(14) 0.0436(11) 0.0222(8) 0.0132(8) 0.0201(9) 0.0207(10)
N2 0.0523(11) 0.0333(9) 0.0473(11) -0.0042(8) 0.0074(9) 0.0062(8)
C7 0.086(2) 0.0319(11) 0.0424(12) 0.0066(9) 0.0005(12) 0.0154(12)
C8 0.090(2) 0.0342(11) 0.0259(10) 0.0041(8) 0.0041(11) 0.0151(12)
C9 0.0383(10) 0.0290(9) 0.0260(8) 0.0033(7) 0.0058(7) 0.0053(8)
C10 0.0508(13) 0.0406(11) 0.0241(9) 0.0029(8) 0.0009(8) 0.0095(10)
C11 0.0549(13) 0.0411(12) 0.0318(10) -0.0064(9) 0.0068(10) 0.0046(10)
C12 0.0434(11) 0.0324(10) 0.0262(9) 0.0068(7) 0.0076(8) 0.0098(8)
N3A 0.0167(6) 0.0266(9) 0.0146(7) 0.0040(6) 0.0043(5) 0.0067(6)
C13A 0.0328(6) 0.0331(7) 0.0187(5) 0.0038(4) -0.0001(4) 0.0125(5)
C14A 0.0328(6) 0.0331(7) 0.0187(5) 0.0038(4) -0.0001(4) 0.0125(5)
C15A 0.0328(6) 0.0331(7) 0.0187(5) 0.0038(4) -0.0001(4) 0.0125(5)
C16A 0.0328(6) 0.0331(7) 0.0187(5) 0.0038(4) -0.0001(4) 0.0125(5)
C17A 0.0328(6) 0.0331(7) 0.0187(5) 0.0038(4) -0.0001(4) 0.0125(5)
N3B 0.0167(6) 0.0266(9) 0.0146(7) 0.0040(6) 0.0043(5) 0.0067(6)
C13B 0.033(2) 0.040(3) 0.0200(19) 0.0027(15) -0.0037(14) 0.0045(17)
C14B 0.033(2) 0.040(3) 0.0200(19) 0.0027(15) -0.0037(14) 0.0045(17)
C15B 0.033(2) 0.040(3) 0.0200(19) 0.0027(15) -0.0037(14) 0.0045(17)
C16B 0.033(2) 0.040(3) 0.0200(19) 0.0027(15) -0.0037(14) 0.0045(17)
C17B 0.033(2) 0.040(3) 0.0200(19) 0.0027(15) -0.0037(14) 0.0045(17)
C18A 0.0328(6) 0.0331(7) 0.0187(5) 0.0038(4) -0.0001(4) 0.0125(5)
C18B 0.033(2) 0.040(3) 0.0200(19) 0.0027(15) -0.0037(14) 0.0045(17)
Co1 0.01173(12) 0.01633(13) 0.01188(12) 0.00303(9) 0.00211(9) 0.00321(10)
Co2 0.01814(13) 0.01097(12) 0.01232(12) 0.00298(9) 0.00685(10) 0.00239(10)
O1 0.0227(6) 0.0235(6) 0.0252(6) 0.0050(4) 0.0114(5) 0.0065(4)
O2 0.0177(5) 0.0187(5) 0.0247(5) 0.0033(4) 0.0074(4) 0.0056(4)
O3 0.0203(5) 0.0247(6) 0.0265(6) 0.0084(5) 0.0042(4) 0.0099(4)
O4 0.0335(6) 0.0137(5) 0.0259(5) 0.0048(4) 0.0117(5) 0.0015(4)
O5 0.0320(6) 0.0164(5) 0.0208(5) 0.0048(4) 0.0110(5) 0.0056(5)
O6 0.0357(7) 0.0290(6) 0.0174(5) -0.0033(5) 0.0014(5) 0.0038(5)
O7 0.0257(6) 0.0364(8) 0.0432(8) 0.0195(7) 0.0155(6) 0.0115(6)
V1 0.01593(12) 0.01066(11) 0.01713(12) 0.00328(8) 0.00543(9) 0.00349(8)
V2 0.01563(12) 0.01337(11) 0.01257(11) 0.00143(8) 0.00245(9) 0.00431(9)
O1W 0.0489(9) 0.0252(7) 0.0582(11) 0.0145(7) 0.0248(8) 0.0162(7)
O2W 0.0555(11) 0.0367(9) 0.0662(12) -0.0015(8) 0.0265(9) -0.0005(8)

loop_
_atom_type_symbol
_atom_type_description
_atom_type_scat_dispersion_real
_atom_type_scat_dispersion_imag
_atom_type_scat_source
C C 0.0033 0.0016 'International Tables Vol C Tables 4.2.6.8 and 6.1.1.4'
H H 0 0 'International Tables Vol C Tables 4.2.6.8 and 6.1.1.4'
Co Co 0.3494 0.9721 'International Tables Vol C Tables 4.2.6.8 and 6.1.1.4'
O O 0.0106 0.006 'International Tables Vol C Tables 4.2.6.8 and 6.1.1.4'
N N 0.0061 0.0033 'International Tables Vol C Tables 4.2.6.8 and 6.1.1.4'
V V 0.3005 0.5294 'International Tables Vol C Tables 4.2.6.8 and 6.1.1.4'

loop_
_geom_angle_atom_site_label_1
_geom_angle_atom_site_label_2
_geom_angle_atom_site_label_3
_geom_angle
_geom_angle_site_symmetry_1
_geom_angle_site_symmetry_3
C5 N1 C1 117.55(14) . .
C5 N1 Co2 121.91(11) . .
C1 N1 Co2 120.31(12) . .
N1 C1 C2 123.27(17) . .
C1 C2 C3 119.50(17) . .
C4 C3 C2 117.07(15) . .
C4 C3 C6 119.84(18) . .
C2 C3 C6 123.08(18) . .
C5 C4 C3 119.54(17) . .
N1 C5 C4 123.05(16) . .
C6 C6 C3 126.3(3) 2_556 .
C7 N2 C11 115.9(2) . .
N2 C7 C8 124.7(2) . .
C7 C8 C9 119.6(2) . .
C10 C9 C8 115.76(19) . .
C10 C9 C12 120.21(18) . .
C8 C9 C12 124.02(17) . .
C11 C10 C9 120.5(2) . .
N2 C11 C10 123.5(2) . .
C12 C12 C9 125.62(19) 2_666 .
C17A N3A C13A 117.05(13) . .
C17A N3A Co1 120.64(15) . .
C13A N3A Co1 122.2 . .
N3A C13A C14A 122.94(13) . .
C15A C14A C13A 119.5(2) . .
C16A C15A C14A 116.1(2) . .
C16A C15A C18A 120.1(2) . .
C14A C15A C18A 123.8(2) . .
C17A C16A C15A 120.7(2) . .
N3A C17A C16A 123.5(2) . .
C13B N3B C17B 119.0(7) . .
C13B N3B Co1 120.5(6) . .
C17B N3B Co1 120.4(7) . .
N3B C13B C14B 124.9(9) . .
C13B C14B C15B 118.2(8) . .
C16B C15B C14B 118.8(8) . .
C16B C15B C18B 120.8(9) . .
C14B C15B C18B 120.4(8) . .
C15B C16B C17B 119.3(9) . .
N3B C17B C16B 118.4(9) . .
C18A C18A C15A 126.4(3) 2_564 .
C18B C18B C15B 131.0(12) 2_564 .
O1 Co1 O1 180.00(6) 2_665 .
O1 Co1 O2 92.34(4) 2_665 2_665
O1 Co1 O2 87.66(4) . 2_665
O1 Co1 O2 87.66(4) 2_665 .
O1 Co1 O2 92.34(4) . .
O2 Co1 O2 180 2_665 .
O1 Co1 N3A 90.18(6) 2_665 .
O1 Co1 N3A 89.82(6) . .
O2 Co1 N3A 87.74(6) 2_665 .
O2 Co1 N3A 92.26(6) . .
O1 Co1 N3A 89.82(6) 2_665 2_665
O1 Co1 N3A 90.18(6) . 2_665
O2 Co1 N3A 92.26(6) 2_665 2_665
O2 Co1 N3A 87.74(6) . 2_665
N3A Co1 N3A 180.00(10) . 2_665
O1 Co1 N3B 95.5(3) 2_665 2_665
O1 Co1 N3B 84.5(3) . 2_665
O2 Co1 N3B 91.1(3) 2_665 2_665
O2 Co1 N3B 88.9(3) . 2_665
N3A Co1 N3B 174.2(3) . 2_665
N3A Co1 N3B 5.8(3) 2_665 2_665
O1 Co1 N3B 84.5(3) 2_665 .
O1 Co1 N3B 95.5(3) . .
O2 Co1 N3B 88.9(3) 2_665 .
O2 Co1 N3B 91.1(3) . .
N3A Co1 N3B 5.8(3) . .
N3A Co1 N3B 174.2(3) 2_665 .
N3B Co1 N3B 180.0(5) 2_665 .
O4 Co2 O4 180 2 .
O4 Co2 O7 91.16(6) 2 .
O4 Co2 O7 88.84(6) . .
O4 Co2 O7 88.84(6) 2 2
O4 Co2 O7 91.16(6) . 2
O7 Co2 O7 180.00(9) . 2
O4 Co2 N1 89.85(5) 2 2
O4 Co2 N1 90.15(5) . 2
O7 Co2 N1 88.55(6) . 2
O7 Co2 N1 91.45(6) 2 2
O4 Co2 N1 90.15(5) 2 .
O4 Co2 N1 89.85(5) . .
O7 Co2 N1 91.45(6) . .
O7 Co2 N1 88.55(6) 2 .
N1 Co2 N1 180.00(12) 2 .
V2 O1 Co1 140.48(7) . .
V1 O2 Co1 122.37(6) . .
V1 O3 V2 149.22(7) . 2_565
V1 O4 Co2 159.49(7) . .
V1 O5 V2 116.36(6) . .
O4 V1 O2 110.68(6) . .
O4 V1 O3 110.05(6) . .
O2 V1 O3 108.16(6) . .
O4 V1 O5 109.70(5) . .
O2 V1 O5 109.49(6) . .
O3 V1 O5 108.72(5) . .
O4 V1 V2 141.10(4) . .
O2 V1 V2 95.16(4) . .
O3 V1 V2 87.44(4) . .
O5 V1 V2 31.94(3) . .
O6 V2 O1 110.02(6) . .
O6 V2 O3 109.38(6) . 2_565
O1 V2 O3 110.56(6) . 2_565
O6 V2 O5 111.12(6) . .
O1 V2 O5 105.49(6) . .
O3 V2 O5 110.22(6) 2_565 .
O6 V2 V1 137.88(5) . .
O1 V2 V1 78.72(4) . .
O3 V2 V1 105.05(4) 2_565 .
O5 V2 V1 31.70(3) . .

loop_
_geom_bond_atom_site_label_1
_geom_bond_atom_site_label_2
_geom_bond_distance
_geom_bond_site_symmetry_2
N1 C5 1.329(2) .
N1 C1 1.336(2) .
N1 Co2 2.0982(12) .
C1 C2 1.375(2) .
C2 C3 1.394(3) .
C3 C4 1.387(3) .
C3 C6 1.462(2) .
C4 C5 1.387(2) .
C6 C6 1.311(4) 2_556
N2 C7 1.327(3) .
N2 C11 1.331(3) .
C7 C8 1.375(3) .
C8 C9 1.390(3) .
C9 C10 1.387(3) .
C9 C12 1.453(3) .
C10 C11 1.378(3) .
C12 C12 1.347(3) 2_666
N3A C17A 1.326(3) .
N3A C13A 1.3429 .
N3A Co1 2.1205(16) .
C13A C14A 1.405(3) .
C14A C15A 1.395(3) .
C15A C16A 1.390(3) .
C15A C18A 1.464(3) .
C16A C17A 1.381(3) .
N3B C13B 1.278(11) .
N3B C17B 1.377(13) .
N3B Co1 2.176(8) .
C13B C14B 1.346(10) .
C14B C15B 1.391(11) .
C15B C16B 1.344(11) .
C15B C18B 1.513(11) .
C16B C17B 1.432(10) .
C18A C18A 1.334(5) 2_564
C18B C18B 1.156(18) 2_564
Co1 O1 2.0651(11) 2_665
Co1 O1 2.0651(11) .
Co1 O2 2.0849(11) 2_665
Co1 O2 2.0849(11) .
Co1 N3A 2.1205(16) 2_665
Co1 N3B 2.176(8) 2_665
Co2 O4 2.0572(11) 2
Co2 O4 2.0572(11) .
Co2 O7 2.0750(14) .
Co2 O7 2.0750(14) 2
Co2 N1 2.0982(12) 2
O1 V2 1.6535(11) .
O2 V1 1.6616(11) .
O3 V1 1.7675(11) .
O3 V2 1.7924(11) 2_565
O4 V1 1.6434(11) .
O5 V1 1.7949(11) .
O5 V2 1.8067(11) .
O6 V2 1.6256(11) .
V1 V2 3.0603(3) .
V2 O3 1.7924(11) 2_565
